data_4077829
loop_
_publ_author_name
'Casado, Miguel A.'
'P\'erez-Torrente, Jes\'us J.'
'Ciriano, Miguel A.'
'Edwards, Andrew J.'
'Lahoz, Fernando J.'
'Oro, Luis A.'

_publ_section_title
;
 Deprotonation of Cp2Ti(SH)2with Mononuclear Rhodium and Iridium
 Compounds:&#x00A0; A New Route to Trinuclear Early&#x2212;Late
 Heterobimetallic Complexes
;
_journal_issue 25
_journal_name_full Organometallics
_journal_page_first 5299
_journal_paper_doi 10.1021/om990623p
_journal_volume 18
_journal_year 1999
_chemical_formula_moiety 'C26 H36 O2 Rh2 S2 Ti'
_chemical_formula_structural '(C5 H5) (C5 H7 O2) Ti S2 (Rh (C8 H12))2'
_chemical_formula_sum 'C26 H36 O2 Rh2 S2 Ti'
_chemical_formula_weight 698.39
_chemical_name_systematic '  ?'
_space_group_IT_number 62
_symmetry_cell_setting orthorhombic
_symmetry_space_group_name_Hall '-P 2ac 2n'
_symmetry_space_group_name_H-M 'P n m a'
_atom_sites_solution_hydrogens geom
_atom_sites_solution_primary direct
_atom_sites_solution_secondary difmap
_audit_creation_method SHELXL
_cell_angle_alpha 90.00
_cell_angle_beta 90.00
_cell_angle_gamma 90.00
_cell_formula_units_Z 4
_cell_length_a 17.593(2)
_cell_length_b 11.6592(7)
_cell_length_c 12.9790(10)
_cell_measurement_reflns_used 25
_cell_measurement_temperature 173(2)
_cell_measurement_theta_max 20
_cell_measurement_theta_min 10
_cell_volume 2662.3(4)
_computing_cell_refinement 'XSCANS v 2.1 (Siemens)'
_computing_data_collection 'XSCANS v 2.1 (Siemens)'
_computing_data_reduction 'XSCANS v 2.1 (Siemens)'
_computing_molecular_graphics 'XP, SHELXTL v. 5 (Siemens)'
_computing_publication_material 'CIFTAB (Sheldrick, 1997)'
_computing_structure_refinement 'SHELXL-93 (Sheldrick, 1993)'
_computing_structure_solution 'SHELXS-86 (Sheldrick, 1990)'
_diffrn_ambient_temperature 173(2)
_diffrn_measurement_device 'four-circle Siemens P4 diffractometer'
_diffrn_measurement_method '\w/2\q scans'
_diffrn_radiation_monochromator graphite
_diffrn_radiation_source 'fine-focus sealed tube'
_diffrn_radiation_type MoK\a
_diffrn_radiation_wavelength 0.71073
_diffrn_reflns_av_R_equivalents 0.0215
_diffrn_reflns_av_sigmaI/netI 0.0182
_diffrn_reflns_limit_h_max 0
_diffrn_reflns_limit_h_min -20
_diffrn_reflns_limit_k_max 1
_diffrn_reflns_limit_k_min -13
_diffrn_reflns_limit_l_max 0
_diffrn_reflns_limit_l_min -15
_diffrn_reflns_number 2681
_diffrn_reflns_theta_max 24.98
_diffrn_reflns_theta_min 1.95
_diffrn_standards_decay_% 0
_diffrn_standards_interval_count 100
_diffrn_standards_number 3
_exptl_absorpt_coefficient_mu 1.696
_exptl_absorpt_correction_T_max 0.894
_exptl_absorpt_correction_T_min 0.752
_exptl_absorpt_correction_type empirical
_exptl_absorpt_process_details 'Data corrected with XPREP program (SHELXTL v 5.0, Siemens)'
_exptl_crystal_colour violet
_exptl_crystal_density_diffrn 1.742
_exptl_crystal_description cubes
_exptl_crystal_F_000 1408
_exptl_crystal_size_max 0.41
_exptl_crystal_size_mid 0.33
_exptl_crystal_size_min 0.33
_refine_diff_density_max 0.517
_refine_diff_density_min -0.359
_refine_diff_density_rms 0.073
_refine_ls_extinction_coef 0.00075(9)
_refine_ls_extinction_expression Fc^*^=3DkFc[1+0.001xFc^2^\l^3^/sin(2\q)]^-1/4^
_refine_ls_extinction_method SHELXL
_refine_ls_goodness_of_fit_all 1.078
_refine_ls_goodness_of_fit_ref 1.080
_refine_ls_hydrogen_treatment mixed
_refine_ls_matrix_type full
_refine_ls_number_parameters 189
_refine_ls_number_reflns 2465
_refine_ls_number_restraints 0
_refine_ls_restrained_S_all 1.086
_refine_ls_restrained_S_obs 1.080
_refine_ls_R_factor_all 0.0271
_refine_ls_R_factor_gt 0.0230
_refine_ls_shift/su_max -0.048
_refine_ls_shift/su_mean 0.001
_refine_ls_structure_factor_coef Fsqd
_refine_ls_weighting_details 'w=3D1/[\s^2^(Fo^2^)+(0.0276P)^2^+4.3535P] where P=3D(Fo^2^+2Fc^2^)/3'
_refine_ls_weighting_scheme calc
_refine_ls_wR_factor_all 0.0620
_refine_ls_wR_factor_ref 0.0588
_reflns_number_gt 2261
_reflns_number_total 2466
_reflns_threshold_expression >2sigma(I)
_cod_data_source_file om990623p.cif
_cod_data_source_block compound1
_cod_depositor_comments
;
The following automatic conversions were performed:

'_refine_ls_weighting_scheme' value 'calc
w=3D1/[\s^2^(Fo^2^)+(0.0276P)^2^+4.3535P] where P=3D(Fo^2^+2Fc^2^)/3'
was changed to 'calc'. New tag '_refine_ls_weighting_details' was
created. The value of the new tag was set to
'w=3D1/[\s^2^(Fo^2^)+(0.0276P)^2^+4.3535P] where
P=3D(Fo^2^+2Fc^2^)/3'.

Automatic conversion script
Id: cif_fix_values 3143 2015-03-26 13:38:13Z robertas 
;
_cod_database_code 4077829

loop_
_symmetry_equiv_pos_as_xyz
'x, y, z'
'-x+1/2, -y, z+1/2'
'-x, y+1/2, -z'
'x+1/2, -y+1/2, -z+1/2'
'-x, -y, -z'
'x-1/2, y, -z-1/2'
'x, -y-1/2, z'
'-x-1/2, y-1/2, z-1/2'

loop_
_atom_site_aniso_label
_atom_site_aniso_U_11
_atom_site_aniso_U_22
_atom_site_aniso_U_33
_atom_site_aniso_U_23
_atom_site_aniso_U_13
_atom_site_aniso_U_12
Rh1 0.0183(2) 0.0172(2) 0.0183(2) 0.000 -0.00028(11) 0.000
Rh2 0.0201(2) 0.0163(2) 0.0225(2) 0.000 0.00532(12) 0.000
Ti 0.0234(4) 0.0152(3) 0.0147(3) 0.000 0.0009(3) 0.000
S 0.0231(3) 0.0134(3) 0.0230(3) 0.0000(3) 0.0019(3) -0.0004(3)
O 0.0452(13) 0.0222(10) 0.0172(10) -0.0025(8) -0.0003(9) -0.0010(9)
C1 0.057(2) 0.035(2) 0.026(2) -0.0071(14) 0.002(2) 0.001(2)
C2 0.0261(14) 0.031(2) 0.0210(14) -0.0038(13) -0.0011(11) 0.0010(12)
C3 0.058(3) 0.037(3) 0.018(2) 0.000 0.005(2) 0.000
C4 0.018(2) 0.041(3) 0.021(2) 0.000 0.003(2) 0.000
C5 0.0198(14) 0.024(2) 0.037(2) 0.0067(14) 0.0055(12) -0.0024(12)
C6 0.0234(15) 0.035(2) 0.033(2) -0.0070(14) -0.0053(13) -0.0050(14)
C7 0.071(3) 0.046(2) 0.111(4) 0.004(3) -0.068(3) 0.003(2)
C8 0.043(2) 0.027(2) 0.039(2) 0.0090(15) -0.016(2) 0.0027(15)
C9 0.050(2) 0.032(2) 0.025(2) 0.0066(14) -0.0014(14) -0.011(2)
C10 0.110(4) 0.064(3) 0.038(2) -0.004(2) 0.037(2) -0.020(3)
C11 0.028(2) 0.065(3) 0.150(5) 0.038(3) -0.005(3) 0.005(2)
C12 0.028(2) 0.031(2) 0.058(2) 0.008(2) 0.014(2) 0.0110(14)
C13 0.048(2) 0.029(2) 0.039(2) -0.0055(15) 0.020(2) 0.011(2)
C14 0.121(4) 0.053(2) 0.042(2) 0.004(2) 0.037(3) 0.026(3)

loop_
_atom_site_label
_atom_site_type_symbol
_atom_site_fract_x
_atom_site_fract_y
_atom_site_fract_z
_atom_site_U_iso_or_equiv
_atom_site_thermal_displace_type
_atom_site_occupancy
_atom_site_calc_flag
_atom_site_refinement_flags
Rh1 Rh 0.15045(2) 0.2500 0.17912(2) 0.01796(10) Uani 1 d S
Rh2 Rh 0.22325(2) 0.2500 -0.02313(2) 0.01963(10) Uani 1 d S
Ti Ti 0.05333(4) 0.2500 -0.02928(5) 0.0178(2) Uani 1 d S
S S 0.13874(4) 0.11606(6) 0.04559(5) 0.0198(2) Uani 1 d .
O O 0.05561(12) 0.1351(2) -0.14996(14) 0.0282(5) Uani 1 d .
C1 C 0.0755(2) 0.0346(3) -0.3045(2) 0.0393(8) Uani 1 d .
H1A H 0.0834(13) 0.0512(3) -0.3777(4) 0.047 Uiso 1 calc R
H1B H 0.0288(5) -0.0101(9) -0.2960(14) 0.047 Uiso 1 calc R
H1C H 0.1188(8) -0.0095(9) -0.2781(12) 0.047 Uiso 1 calc R
C2 C 0.0689(2) 0.1455(3) -0.2456(2) 0.0261(6) Uani 1 d .
C3 C 0.0766(3) 0.2500 -0.2946(4) 0.0373(11) Uani 1 d S
H3 H 0.0806(33) 0.2500 -0.3568(44) 0.051(17) Uiso 1 d S
C4 C -0.0280(2) 0.2500 0.1161(3) 0.0268(9) Uani 1 d S
H4 H -0.0064(30) 0.2500 0.1748(40) 0.040(15) Uiso 1 d S
C5 C -0.0460(2) 0.1523(3) 0.0576(2) 0.0269(6) Uani 1 d .
H5 H -0.0390(17) 0.0804(29) 0.0764(24) 0.026(8) Uiso 1 d .
C6 C -0.0768(2) 0.1902(3) -0.0358(2) 0.0305(7) Uani 1 d .
H6 H -0.0893(20) 0.1447(32) -0.0847(28) 0.040(10) Uiso 1 d .
C7 C 0.2672(3) 0.1887(3) 0.3406(4) 0.076(2) Uani 1 d .
H7A H 0.2616(3) 0.1623(3) 0.4128(4) 0.091 Uiso 1 calc R
H7B H 0.3175(3) 0.1623(3) 0.3161(4) 0.091 Uiso 1 calc R
C8 C 0.2071(2) 0.1301(3) 0.2768(3) 0.0362(8) Uani 1 d .
H8 H 0.2239(18) 0.0714(29) 0.2357(25) 0.029(9) Uiso 1 d .
C9 C 0.1305(2) 0.1291(3) 0.3005(2) 0.0356(8) Uani 1 d .
H9 H 0.1031(19) 0.0722(31) 0.2731(26) 0.035(9) Uiso 1 d .
C10 C 0.0956(3) 0.1877(4) 0.3928(3) 0.0709(14) Uani 1 d .
H10A H 0.0424(3) 0.1613(4) 0.3991(3) 0.085 Uiso 1 calc R
H10B H 0.1230(3) 0.1613(4) 0.4551(3) 0.085 Uiso 1 calc R
C11 C 0.3898(2) 0.1878(4) -0.0264(5) 0.081(2) Uani 1 d .
H11A H 0.4123(2) 0.1615(4) 0.0394(5) 0.097 Uiso 1 calc R
H11B H 0.4238(2) 0.1615(4) -0.0825(5) 0.097 Uiso 1 calc R
C12 C 0.3139(2) 0.1284(3) -0.0396(3) 0.0390(8) Uani 1 d .
H12 H 0.3042(19) 0.0680(31) 0.0052(26) 0.036(9) Uiso 1 d .
C13 C 0.2719(2) 0.1301(3) -0.1288(3) 0.0387(8) Uani 1 d .
H13 H 0.2360(21) 0.0743(33) -0.1365(29) 0.044(11) Uiso 1 d .
C14 C 0.2967(3) 0.1884(4) -0.2268(3) 0.0723(15) Uani 1 d .
H14A H 0.3488(3) 0.1621(4) -0.2433(3) 0.087 Uiso 1 calc R
H14B H 0.2631(3) 0.1621(4) -0.2832(3) 0.087 Uiso 1 calc R

loop_
_atom_type_symbol
_atom_type_description
_atom_type_scat_dispersion_real
_atom_type_scat_dispersion_imag
_atom_type_scat_source
C C 0.0033 0.0016 'International Tables Vol C Tables 4.2.6.8 and 6.1.1.4'
H H 0.0000 0.0000 'International Tables Vol C Tables 4.2.6.8 and 6.1.1.4'
O O 0.0106 0.0060 'International Tables Vol C Tables 4.2.6.8 and 6.1.1.4'
S S 0.1246 0.1234 'International Tables Vol C Tables 4.2.6.8 and 6.1.1.4'
Ti Ti 0.2776 0.4457 'International Tables Vol C Tables 4.2.6.8 and 6.1.1.4'
Rh Rh -1.1178 0.9187 'International Tables Vol C Tables 4.2.6.8 and 6.1.1.4'

loop_
_geom_angle_atom_site_label_1
_geom_angle_atom_site_label_2
_geom_angle_atom_site_label_3
_geom_angle
_geom_angle_site_symmetry_1
_geom_angle_site_symmetry_3
C8 Rh1 C8 81.9(2) 7_565 .
C8 Rh1 C9 37.70(13) 7_565 7_565
C8 Rh1 C9 94.06(14) . 7_565
C8 Rh1 C9 94.06(14) 7_565 .
C8 Rh1 C9 37.70(13) . .
C9 Rh1 C9 82.3(2) 7_565 .
C8 Rh1 S 92.50(10) 7_565 7_565
C8 Rh1 S 156.56(10) . 7_565
C9 Rh1 S 95.22(10) 7_565 7_565
C9 Rh1 S 165.54(10) . 7_565
C8 Rh1 S 156.56(10) 7_565 .
C8 Rh1 S 92.50(10) . .
C9 Rh1 S 165.53(10) 7_565 .
C9 Rh1 S 95.22(10) . .
S Rh1 S 83.65(3) 7_565 .
C8 Rh1 Rh2 109.21(11) 7_565 .
C8 Rh1 Rh2 109.21(11) . .
C9 Rh1 Rh2 137.10(10) 7_565 .
C9 Rh1 Rh2 137.09(10) . .
S Rh1 Rh2 51.21(2) 7_565 .
S Rh1 Rh2 51.21(2) . .
C8 Rh1 Ti 138.71(10) 7_565 .
C8 Rh1 Ti 138.71(10) . .
C9 Rh1 Ti 122.29(10) 7_565 .
C9 Rh1 Ti 122.29(10) . .
S Rh1 Ti 47.73(2) 7_565 .
S Rh1 Ti 47.73(2) . .
Rh2 Rh1 Ti 58.29(2) . .
C13 Rh2 C13 81.7(2) 7_565 .
C13 Rh2 C12 37.42(14) 7_565 7_565
C13 Rh2 C12 94.05(14) . 7_565
C13 Rh2 C12 94.05(14) 7_565 .
C13 Rh2 C12 37.42(14) . .
C12 Rh2 C12 82.8(2) 7_565 .
C13 Rh2 S 93.59(10) 7_565 7_565
C13 Rh2 S 159.75(11) . 7_565
C12 Rh2 S 93.99(10) 7_565 7_565
C12 Rh2 S 162.63(11) . 7_565
C13 Rh2 S 159.75(11) 7_565 .
C13 Rh2 S 93.59(10) . .
C12 Rh2 S 162.63(11) 7_565 .
C12 Rh2 S 93.99(10) . .
S Rh2 S 84.02(3) 7_565 .
C13 Rh2 Rh1 138.79(10) 7_565 .
C13 Rh2 Rh1 138.79(10) . .
C12 Rh2 Rh1 114.57(10) 7_565 .
C12 Rh2 Rh1 114.57(10) . .
S Rh2 Rh1 51.47(2) 7_565 .
S Rh2 Rh1 51.47(2) . .
C13 Rh2 Ti 112.53(11) 7_565 .
C13 Rh2 Ti 112.52(11) . .
C12 Rh2 Ti 137.80(10) 7_565 .
C12 Rh2 Ti 137.80(10) . .
S Rh2 Ti 51.19(2) 7_565 .
S Rh2 Ti 51.19(2) . .
Rh1 Rh2 Ti 65.52(2) . .
O Ti O 81.08(11) . 7_565
O Ti C4 128.11(9) . .
O Ti C4 128.11(9) 7_565 .
O Ti C5 133.46(10) . 7_565
O Ti C5 93.63(10) 7_565 7_565
C4 Ti C5 34.50(10) . 7_565
O Ti C5 93.63(10) . .
O Ti C5 133.46(10) 7_565 .
C4 Ti C5 34.50(10) . .
C5 Ti C5 57.4(2) 7_565 .
O Ti S 82.59(6) . .
O Ti S 136.54(7) 7_565 .
C4 Ti S 93.22(8) . .
C5 Ti S 125.99(8) 7_565 .
C5 Ti S 87.46(8) . .
O Ti S 136.54(7) . 7_565
O Ti S 82.60(6) 7_565 7_565
C4 Ti S 93.22(8) . 7_565
C5 Ti S 87.46(8) 7_565 7_565
C5 Ti S 125.99(8) . 7_565
S Ti S 82.22(4) . 7_565
O Ti C6 100.42(10) . 7_565
O Ti C6 78.60(10) 7_565 7_565
C4 Ti C6 56.68(13) . 7_565
C5 Ti C6 34.16(11) 7_565 7_565
C5 Ti C6 56.79(11) . 7_565
S Ti C6 144.17(8) . 7_565
S Ti C6 115.34(8) 7_565 7_565
O Ti C6 78.60(10) . .
O Ti C6 100.42(10) 7_565 .
C4 Ti C6 56.68(13) . .
C5 Ti C6 56.79(11) 7_565 .
C5 Ti C6 34.15(11) . .
S Ti C6 115.34(8) . .
S Ti C6 144.17(8) 7_565 .
C6 Ti C6 33.9(2) 7_565 .
O Ti Rh2 90.05(6) . .
O Ti Rh2 90.05(6) 7_565 .
C4 Ti Rh2 125.63(11) . .
C5 Ti Rh2 136.38(8) 7_565 .
C5 Ti Rh2 136.38(8) . .
S Ti Rh2 49.96(2) . .
S Ti Rh2 49.96(2) 7_565 .
C6 Ti Rh2 163.06(8) 7_565 .
C6 Ti Rh2 163.06(8) . .
O Ti Rh1 129.19(6) . .
O Ti Rh1 129.19(6) 7_565 .
C4 Ti Rh1 69.45(11) . .
C5 Ti Rh1 89.52(8) 7_565 .
C5 Ti Rh1 89.52(8) . .
S Ti Rh1 46.86(2) . .
S Ti Rh1 46.86(2) 7_565 .
C6 Ti Rh1 122.72(8) 7_565 .
C6 Ti Rh1 122.72(8) . .
Rh2 Ti Rh1 56.189(15) . .
Rh2 S Rh1 77.32(2) . .
Rh2 S Ti 78.85(3) . .
Rh1 S Ti 85.41(3) . .
C2 O Ti 133.2(2) . .
O C2 C3 123.6(3) . .
O C2 C1 115.4(3) . .
C3 C2 C1 121.0(3) . .
C2 C3 C2 123.8(4) 7_565 .
C5 C4 C5 108.3(4) 7_565 .
C5 C4 Ti 72.9(2) 7_565 .
C5 C4 Ti 72.9(2) . .
C6 C5 C4 107.4(3) . .
C6 C5 Ti 73.8(2) . .
C4 C5 Ti 72.6(2) . .
C6 C6 C5 108.4(2) 7_565 .
C6 C6 Ti 73.07(8) 7_565 .
C5 C6 Ti 72.0(2) . .
C7 C7 C8 117.0(2) 7_565 .
C9 C8 C7 124.4(4) . .
C9 C8 Rh1 71.5(2) . .
C7 C8 Rh1 110.9(2) . .
C8 C9 C10 124.7(4) . .
C8 C9 Rh1 70.8(2) . .
C10 C9 Rh1 110.6(3) . .
C10 C10 C9 116.9(2) 7_565 .
C11 C11 C12 117.2(2) 7_565 .
C13 C12 C11 124.3(4) . .
C13 C12 Rh2 71.0(2) . .
C11 C12 Rh2 110.0(3) . .
C12 C13 C14 124.2(4) . .
C12 C13 Rh2 71.6(2) . .
C14 C13 Rh2 111.3(2) . .
C14 C14 C13 116.8(2) 7_565 .

loop_
_geom_bond_atom_site_label_1
_geom_bond_atom_site_label_2
_geom_bond_distance
_geom_bond_site_symmetry_2
Rh1 C8 2.134(3) 7_565
Rh1 C8 2.134(3) .
Rh1 C9 2.143(3) 7_565
Rh1 C9 2.143(3) .
Rh1 S 2.3419(7) 7_565
Rh1 S 2.3420(7) .
Rh1 Rh2 2.9207(5) .
Rh1 Ti 3.1992(8) .
Rh2 C13 2.137(3) 7_565
Rh2 C13 2.137(3) .
Rh2 C12 2.144(3) 7_565
Rh2 C12 2.144(3) .
Rh2 S 2.3333(7) 7_565
Rh2 S 2.3334(7) .
Rh2 Ti 2.9904(8) .
Ti O 2.062(2) .
Ti O 2.062(2) 7_565
Ti C4 2.368(4) .
Ti C5 2.371(3) 7_565
Ti C5 2.371(3) .
Ti S 2.3750(8) .
Ti S 2.3751(8) 7_565
Ti C6 2.394(3) 7_565
Ti C6 2.394(3) .
O C2 1.269(3) .
C1 C2 1.507(4) .
C2 C3 1.382(4) .
C3 C2 1.382(4) 7_565
C4 C5 1.405(4) 7_565
C4 C5 1.405(4) .
C5 C6 1.400(4) .
C6 C6 1.394(7) 7_565
C7 C7 1.430(8) 7_565
C7 C8 1.507(5) .
C8 C9 1.382(5) .
C9 C10 1.509(5) .
C10 C10 1.453(9) 7_565
C11 C11 1.451(9) 7_565
C11 C12 1.513(5) .
C12 C13 1.373(5) .
C13 C14 1.508(5) .
C14 C14 1.436(8) 7_565
